data_4034802
loop_
_publ_author_name
'Cheng, Cheng'
'Zhang, Jiayong'
'Wang, Xue'
'Miao, Zhiwei'

_publ_section_title
;
 DBU-Promoted [4 + 4] Domino Cycloaddition of Ynones with
 Benzylidenepyrazolones To Access Eight-Membered Cyclic Ethers.
;
_journal_issue 10
_journal_name_full 'The Journal of organic chemistry'
_journal_page_first 5450
_journal_page_last 5457
_journal_paper_doi 10.1021/acs.joc.8b00352
_journal_volume 83
_journal_year 2018
_chemical_formula_sum 'C27 H24 N2 O2'
_chemical_formula_weight 408.48
_space_group_crystal_system triclinic
_space_group_IT_number 2
_space_group_name_Hall '-P 1'
_space_group_name_H-M_alt 'P -1'
_atom_sites_solution_hydrogens geom
_audit_creation_method SHELXL-2014/8
_cell_angle_alpha 114.501(11)
_cell_angle_beta 105.583(9)
_cell_angle_gamma 99.683(9)
_cell_formula_units_Z 2
_cell_length_a 10.0279(10)
_cell_length_b 10.7137(11)
_cell_length_c 12.0696(13)
_cell_measurement_reflns_used 5611
_cell_measurement_temperature 113(2)
_cell_measurement_theta_max 32.6100
_cell_measurement_theta_min 2.0560
_cell_volume 1077.2(3)
_computing_cell_refinement crystalclear
_computing_data_collection crystalclear
_computing_data_reduction crystalclear
_computing_molecular_graphics 'Bruker SHELXTL'
_computing_publication_material 'Bruker SHELXTL'
_computing_structure_refinement 'SHELXL-97 (Sheldrick, 1997)'
_computing_structure_solution 'SHELXS-97 (Sheldrick, 1990)'
_diffrn_ambient_temperature 113(2)
_diffrn_measured_fraction_theta_full 0.981
_diffrn_measured_fraction_theta_max 0.980
_diffrn_measurement_device_type 'rigaku saturn'
_diffrn_radiation_type MoK\a
_diffrn_radiation_wavelength 0.71073
_diffrn_reflns_av_R_equivalents 0.0469
_diffrn_reflns_av_unetI/netI 0.0536
_diffrn_reflns_Laue_measured_fraction_full 0.981
_diffrn_reflns_Laue_measured_fraction_max 0.980
_diffrn_reflns_limit_h_max 12
_diffrn_reflns_limit_h_min -12
_diffrn_reflns_limit_k_max 13
_diffrn_reflns_limit_k_min -13
_diffrn_reflns_limit_l_max 15
_diffrn_reflns_limit_l_min -15
_diffrn_reflns_number 9662
_diffrn_reflns_point_group_measured_fraction_full 0.981
_diffrn_reflns_point_group_measured_fraction_max 0.980
_diffrn_reflns_theta_full 25.242
_diffrn_reflns_theta_max 26.372
_diffrn_reflns_theta_min 2.002
_diffrn_standards_decay_% 0
_diffrn_standards_interval_count 0
_diffrn_standards_interval_time 0
_diffrn_standards_number 0
_exptl_absorpt_coefficient_mu 0.080
_exptl_absorpt_correction_T_max 1.00000
_exptl_absorpt_correction_T_min 0.68375
_exptl_absorpt_correction_type multi-scan
_exptl_absorpt_process_details crystalclear
_exptl_crystal_density_diffrn 1.259
_exptl_crystal_F_000 432
_exptl_crystal_size_max 0.200
_exptl_crystal_size_mid 0.180
_exptl_crystal_size_min 0.120
_refine_diff_density_max 0.297
_refine_diff_density_min -0.244
_refine_diff_density_rms 0.048
_refine_ls_extinction_method none
_refine_ls_goodness_of_fit_ref 1.022
_refine_ls_hydrogen_treatment constr
_refine_ls_matrix_type full
_refine_ls_number_parameters 282
_refine_ls_number_reflns 4329
_refine_ls_number_restraints 0
_refine_ls_restrained_S_all 1.022
_refine_ls_R_factor_all 0.0657
_refine_ls_R_factor_gt 0.0527
_refine_ls_shift/su_max 0.005
_refine_ls_shift/su_mean 0.001
_refine_ls_structure_factor_coef Fsqd
_refine_ls_weighting_details 'w=1/[\s^2^(Fo^2^)+(0.0921P)^2^+0.1724P] where P=(Fo^2^+2Fc^2^)/3'
_refine_ls_weighting_scheme calc
_refine_ls_wR_factor_gt 0.1414
_refine_ls_wR_factor_ref 0.1534
_reflns_Friedel_coverage 0.000
_reflns_number_gt 3521
_reflns_number_total 4329
_reflns_threshold_expression 'I > 2\s(I)'
_cod_data_source_file jo8b00352_si_002.cif
_cod_data_source_block r20180417b
_cod_depositor_comments
;
The following automatic conversions were performed:

data item '_exptl_absorpt_correction_type' value 'MULTI-SCAN' was
changed to 'multi-scan' in accordance with the
/home/data/users/saulius/crontab/automatic-downloads/current/ACS/lib/dictionaries/cif_core.dic
dictionary named 'cif_core.dic' version 2.4.2 last updated on
2011-04-26.

Automatic conversion script
Id: cif_fix_values 6909 2019-04-08 15:41:33Z antanas 
;
_cod_original_cell_volume 1077.2(2)
_cod_database_code 4034802
_shelx_shelxl_version_number 2014/8
_shelx_space_group_comment
;
The symmetry employed for this shelxl refinement is uniquely defined
by the following loop, which should always be used as a source of
symmetry information in preference to the above space-group names.
They are only intended as comments.
;
_shelx_estimated_absorpt_t_min 0.984
_shelx_estimated_absorpt_t_max 0.990

loop_
_space_group_symop_operation_xyz
'x, y, z'
'-x, -y, -z'

loop_
_atom_site_label
_atom_site_type_symbol
_atom_site_fract_x
_atom_site_fract_y
_atom_site_fract_z
_atom_site_U_iso_or_equiv
_atom_site_adp_type
_atom_site_occupancy
_atom_site_site_symmetry_order
_atom_site_calc_flag
_atom_site_refinement_flags_posn
_atom_site_refinement_flags_adp
O1 O 0.65717(11) -0.00595(12) 0.11564(10) 0.0266(3) Uani 1 1 d . .
O2 O 1.12444(12) 0.04639(13) 0.32747(11) 0.0285(3) Uani 1 1 d . .
H2 H 1.1662 0.0125 0.2753 0.043 Uiso 1 1 calc R U
N1 N 0.80440(14) 0.05331(15) -0.09773(13) 0.0261(3) Uani 1 1 d . .
N2 N 0.71574(14) -0.02566(14) -0.06525(12) 0.0243(3) Uani 1 1 d . .
C1 C 0.99659(18) 0.28640(19) 0.01399(17) 0.0330(4) Uani 1 1 d . .
H1A H 0.9970 0.2519 -0.0748 0.049 Uiso 1 1 calc R U
H1B H 1.0922 0.3001 0.0744 0.049 Uiso 1 1 calc R U
H1C H 0.9763 0.3787 0.0429 0.049 Uiso 1 1 calc R U
C2 C 0.88115(16) 0.17741(17) 0.01319(15) 0.0244(3) Uani 1 1 d . .
C3 C 0.84053(16) 0.18285(16) 0.11783(15) 0.0234(3) Uani 1 1 d . .
C4 C 0.73709(16) 0.05096(16) 0.06323(14) 0.0225(3) Uani 1 1 d . .
C5 C 0.72841(17) -0.02813(16) 0.21991(14) 0.0237(3) Uani 1 1 d . .
C6 C 0.87176(17) 0.00761(16) 0.28131(15) 0.0247(3) Uani 1 1 d . .
H6 H 0.8970 -0.0161 0.3501 0.030 Uiso 1 1 calc R U
C7 C 1.00213(17) 0.07790(17) 0.26412(15) 0.0239(3) Uani 1 1 d . .
H7 H 0.9834 0.0338 0.1681 0.029 Uiso 1 1 calc R U
C8 C 1.03885(17) 0.24259(17) 0.32222(15) 0.0251(3) Uani 1 1 d . .
H8A H 1.1240 0.2804 0.3053 0.030 Uiso 1 1 calc R U
H8B H 1.0664 0.2876 0.4186 0.030 Uiso 1 1 calc R U
C9 C 0.91017(16) 0.28582(16) 0.26363(14) 0.0228(3) Uani 1 1 d . .
H9 H 0.8362 0.2694 0.3018 0.027 Uiso 1 1 calc R U
C10 C 0.94833(17) 0.44377(17) 0.29597(15) 0.0247(3) Uani 1 1 d . .
C11 C 0.85010(19) 0.48943(19) 0.22914(18) 0.0348(4) Uani 1 1 d . .
H11 H 0.7586 0.4215 0.1641 0.042 Uiso 1 1 calc R U
C12 C 0.8828(2) 0.6323(2) 0.2555(2) 0.0411(5) Uani 1 1 d . .
H12 H 0.8142 0.6615 0.2085 0.049 Uiso 1 1 calc R U
C13 C 1.0159(2) 0.73258(19) 0.35040(18) 0.0374(4) Uani 1 1 d . .
H13 H 1.0401 0.8300 0.3671 0.045 Uiso 1 1 calc R U
C14 C 1.1121(2) 0.68972(18) 0.41992(17) 0.0329(4) Uani 1 1 d . .
H14 H 1.2022 0.7587 0.4869 0.039 Uiso 1 1 calc R U
C15 C 1.07949(18) 0.54673(18) 0.39355(16) 0.0288(4) Uani 1 1 d . .
H15 H 1.1474 0.5189 0.4426 0.035 Uiso 1 1 calc R U
C16 C 0.61745(18) -0.10400(17) 0.25007(16) 0.0266(4) Uani 1 1 d . .
C17 C 0.6509(2) -0.0989(2) 0.37180(17) 0.0389(5) Uani 1 1 d . .
H17 H 0.7455 -0.0426 0.4380 0.047 Uiso 1 1 calc R U
C18 C 0.5491(2) -0.1740(2) 0.3980(2) 0.0484(5) Uani 1 1 d . .
H18 H 0.5742 -0.1699 0.4814 0.058 Uiso 1 1 calc R U
C19 C 0.4107(2) -0.2551(2) 0.3031(2) 0.0463(5) Uani 1 1 d . .
H19 H 0.3401 -0.3063 0.3213 0.056 Uiso 1 1 calc R U
C20 C 0.3759(2) -0.2613(2) 0.1824(2) 0.0472(5) Uani 1 1 d . .
H20 H 0.2811 -0.3182 0.1167 0.057 Uiso 1 1 calc R U
C21 C 0.47734(19) -0.1856(2) 0.15556(19) 0.0367(4) Uani 1 1 d . .
H21 H 0.4512 -0.1893 0.0723 0.044 Uiso 1 1 calc R U
C22 C 0.62054(17) -0.16784(17) -0.16118(15) 0.0259(4) Uani 1 1 d . .
C23 C 0.60492(19) -0.27720(19) -0.12799(17) 0.0333(4) Uani 1 1 d . .
H23 H 0.6564 -0.2575 -0.0410 0.040 Uiso 1 1 calc R U
C24 C 0.5134(2) -0.4156(2) -0.22294(19) 0.0407(5) Uani 1 1 d . .
H24 H 0.4999 -0.4908 -0.2006 0.049 Uiso 1 1 calc R U
C25 C 0.4417(2) -0.4441(2) -0.35015(19) 0.0430(5) Uani 1 1 d . .
H25 H 0.3800 -0.5392 -0.4154 0.052 Uiso 1 1 calc R U
C26 C 0.4594(2) -0.3351(2) -0.38251(17) 0.0382(4) Uani 1 1 d . .
H26 H 0.4108 -0.3559 -0.4704 0.046 Uiso 1 1 calc R U
C27 C 0.54728(18) -0.19569(19) -0.28833(16) 0.0314(4) Uani 1 1 d . .
H27 H 0.5574 -0.1201 -0.3103 0.038 Uiso 1 1 calc R U

loop_
_atom_site_aniso_label
_atom_site_aniso_U_11
_atom_site_aniso_U_22
_atom_site_aniso_U_33
_atom_site_aniso_U_23
_atom_site_aniso_U_13
_atom_site_aniso_U_12
O1 0.0231(6) 0.0335(6) 0.0245(6) 0.0171(5) 0.0088(4) 0.0045(5)
O2 0.0261(6) 0.0362(7) 0.0285(6) 0.0187(5) 0.0099(5) 0.0148(5)
N1 0.0234(7) 0.0331(7) 0.0249(7) 0.0164(6) 0.0102(6) 0.0082(6)
N2 0.0231(7) 0.0270(7) 0.0217(6) 0.0123(6) 0.0077(5) 0.0050(5)
C1 0.0289(9) 0.0388(10) 0.0348(9) 0.0209(8) 0.0146(7) 0.0067(7)
C2 0.0207(8) 0.0308(8) 0.0248(8) 0.0160(7) 0.0081(6) 0.0095(6)
C3 0.0216(8) 0.0271(8) 0.0233(7) 0.0143(6) 0.0074(6) 0.0082(6)
C4 0.0202(7) 0.0281(8) 0.0218(7) 0.0140(6) 0.0082(6) 0.0083(6)
C5 0.0306(8) 0.0226(7) 0.0211(7) 0.0118(6) 0.0119(6) 0.0096(6)
C6 0.0293(8) 0.0241(7) 0.0237(7) 0.0132(6) 0.0108(6) 0.0098(6)
C7 0.0239(8) 0.0275(8) 0.0224(7) 0.0140(6) 0.0077(6) 0.0102(6)
C8 0.0240(8) 0.0265(8) 0.0221(7) 0.0117(6) 0.0065(6) 0.0055(6)
C9 0.0234(8) 0.0238(8) 0.0220(7) 0.0120(6) 0.0095(6) 0.0055(6)
C10 0.0267(8) 0.0253(8) 0.0253(8) 0.0130(6) 0.0132(6) 0.0085(6)
C11 0.0304(9) 0.0313(9) 0.0371(9) 0.0153(8) 0.0069(7) 0.0099(7)
C12 0.0433(11) 0.0369(10) 0.0474(11) 0.0246(9) 0.0130(9) 0.0185(8)
C13 0.0475(11) 0.0259(8) 0.0441(10) 0.0187(8) 0.0216(9) 0.0126(8)
C14 0.0330(9) 0.0274(8) 0.0351(9) 0.0129(7) 0.0144(7) 0.0060(7)
C15 0.0277(9) 0.0291(8) 0.0286(8) 0.0141(7) 0.0096(7) 0.0078(7)
C16 0.0293(8) 0.0247(8) 0.0314(8) 0.0157(7) 0.0156(7) 0.0093(7)
C17 0.0434(11) 0.0365(10) 0.0279(9) 0.0129(8) 0.0138(8) -0.0009(8)
C18 0.0611(13) 0.0499(12) 0.0401(11) 0.0261(10) 0.0276(10) 0.0064(10)
C19 0.0426(11) 0.0524(12) 0.0672(14) 0.0416(11) 0.0337(10) 0.0149(9)
C20 0.0245(9) 0.0609(13) 0.0719(14) 0.0492(12) 0.0145(9) 0.0110(9)
C21 0.0252(9) 0.0488(11) 0.0483(11) 0.0354(9) 0.0124(8) 0.0110(8)
C22 0.0207(8) 0.0271(8) 0.0239(8) 0.0084(6) 0.0071(6) 0.0062(6)
C23 0.0347(10) 0.0332(9) 0.0305(9) 0.0147(7) 0.0107(7) 0.0119(7)
C24 0.0446(11) 0.0295(9) 0.0431(11) 0.0143(8) 0.0171(9) 0.0086(8)
C25 0.0366(10) 0.0330(10) 0.0389(10) 0.0044(8) 0.0125(8) 0.0005(8)
C26 0.0307(9) 0.0425(10) 0.0251(8) 0.0077(8) 0.0051(7) 0.0053(8)
C27 0.0283(9) 0.0362(9) 0.0270(8) 0.0141(7) 0.0091(7) 0.0092(7)

loop_
_atom_type_symbol
_atom_type_description
_atom_type_scat_dispersion_real
_atom_type_scat_dispersion_imag
_atom_type_scat_source
C C 0.0033 0.0016 'International Tables Vol C Tables 4.2.6.8 and 6.1.1.4'
H H 0.0000 0.0000 'International Tables Vol C Tables 4.2.6.8 and 6.1.1.4'
N N 0.0061 0.0033 'International Tables Vol C Tables 4.2.6.8 and 6.1.1.4'
O O 0.0106 0.0060 'International Tables Vol C Tables 4.2.6.8 and 6.1.1.4'

loop_
_geom_angle_atom_site_label_1
_geom_angle_atom_site_label_2
_geom_angle_atom_site_label_3
_geom_angle
C4 O1 C5 119.54(12)
C7 O2 H2 109.5
C2 N1 N2 105.38(12)
C4 N2 N1 110.06(12)
C4 N2 C22 129.52(13)
N1 N2 C22 120.42(12)
C2 C1 H1A 109.5
C2 C1 H1B 109.5
H1A C1 H1B 109.5
C2 C1 H1C 109.5
H1A C1 H1C 109.5
H1B C1 H1C 109.5
N1 C2 C3 111.70(14)
N1 C2 C1 119.27(14)
C3 C2 C1 129.00(15)
C4 C3 C2 103.70(14)
C4 C3 C9 123.46(14)
C2 C3 C9 131.44(14)
N2 C4 O1 119.90(13)
N2 C4 C3 109.12(13)
O1 C4 C3 130.94(14)
C6 C5 O1 127.02(14)
C6 C5 C16 123.96(14)
O1 C5 C16 108.98(13)
C5 C6 C7 133.16(14)
C5 C6 H6 113.4
C7 C6 H6 113.4
O2 C7 C6 107.32(12)
O2 C7 C8 109.08(12)
C6 C7 C8 113.93(13)
O2 C7 H7 108.8
C6 C7 H7 108.8
C8 C7 H7 108.8
C7 C8 C9 112.33(12)
C7 C8 H8A 109.1
C9 C8 H8A 109.1
C7 C8 H8B 109.1
C9 C8 H8B 109.1
H8A C8 H8B 107.9
C3 C9 C10 112.65(12)
C3 C9 C8 108.14(13)
C10 C9 C8 114.79(13)
C3 C9 H9 106.9
C10 C9 H9 106.9
C8 C9 H9 106.9
C11 C10 C15 117.96(15)
C11 C10 C9 120.09(14)
C15 C10 C9 121.94(14)
C10 C11 C12 121.29(16)
C10 C11 H11 119.4
C12 C11 H11 119.4
C13 C12 C11 119.92(17)
C13 C12 H12 120.0
C11 C12 H12 120.0
C14 C13 C12 119.34(16)
C14 C13 H13 120.3
C12 C13 H13 120.3
C13 C14 C15 120.73(16)
C13 C14 H14 119.6
C15 C14 H14 119.6
C14 C15 C10 120.70(16)
C14 C15 H15 119.7
C10 C15 H15 119.7
C17 C16 C21 118.25(15)
C17 C16 C5 121.19(15)
C21 C16 C5 120.54(15)
C18 C17 C16 121.10(17)
C18 C17 H17 119.4
C16 C17 H17 119.4
C17 C18 C19 120.08(18)
C17 C18 H18 120.0
C19 C18 H18 120.0
C20 C19 C18 119.58(17)
C20 C19 H19 120.2
C18 C19 H19 120.2
C19 C20 C21 120.68(18)
C19 C20 H20 119.7
C21 C20 H20 119.7
C20 C21 C16 120.30(17)
C20 C21 H21 119.9
C16 C21 H21 119.9
C23 C22 C27 120.82(15)
C23 C22 N2 120.02(14)
C27 C22 N2 119.14(15)
C22 C23 C24 119.38(17)
C22 C23 H23 120.3
C24 C23 H23 120.3
C25 C24 C23 119.92(18)
C25 C24 H24 120.0
C23 C24 H24 120.0
C26 C25 C24 120.23(17)
C26 C25 H25 119.9
C24 C25 H25 119.9
C25 C26 C27 120.62(17)
C25 C26 H26 119.7
C27 C26 H26 119.7
C26 C27 C22 119.00(17)
C26 C27 H27 120.5
C22 C27 H27 120.5

loop_
_geom_bond_atom_site_label_1
_geom_bond_atom_site_label_2
_geom_bond_distance
O1 C4 1.3572(18)
O1 C5 1.4045(18)
O2 C7 1.4326(19)
O2 H2 0.8400
N1 C2 1.334(2)
N1 N2 1.3673(18)
N2 C4 1.353(2)
N2 C22 1.424(2)
C1 C2 1.495(2)
C1 H1A 0.9800
C1 H1B 0.9800
C1 H1C 0.9800
C2 C3 1.410(2)
C3 C4 1.369(2)
C3 C9 1.507(2)
C5 C6 1.330(2)
C5 C16 1.480(2)
C6 C7 1.504(2)
C6 H6 0.9500
C7 C8 1.535(2)
C7 H7 1.0000
C8 C9 1.537(2)
C8 H8A 0.9900
C8 H8B 0.9900
C9 C10 1.522(2)
C9 H9 1.0000
C10 C11 1.387(2)
C10 C15 1.391(2)
C11 C12 1.387(3)
C11 H11 0.9500
C12 C13 1.386(3)
C12 H12 0.9500
C13 C14 1.371(3)
C13 H13 0.9500
C14 C15 1.388(2)
C14 H14 0.9500
C15 H15 0.9500
C16 C17 1.392(2)
C16 C21 1.392(2)
C17 C18 1.377(3)
C17 H17 0.9500
C18 C19 1.381(3)
C18 H18 0.9500
C19 C20 1.374(3)
C19 H19 0.9500
C20 C21 1.384(2)
C20 H20 0.9500
C21 H21 0.9500
C22 C23 1.385(2)
C22 C27 1.387(2)
C23 C24 1.387(3)
C23 H23 0.9500
C24 C25 1.383(3)
C24 H24 0.9500
C25 C26 1.376(3)
C25 H25 0.9500
C26 C27 1.382(2)
C26 H26 0.9500
C27 H27 0.9500

loop_
_geom_hbond_atom_site_label_D
_geom_hbond_atom_site_label_H
_geom_hbond_atom_site_label_A
_geom_hbond_distance_DH
_geom_hbond_distance_HA
_geom_hbond_distance_DA
_geom_hbond_angle_DHA
_geom_hbond_site_symmetry_A
O2 H2 N1 0.84 2.08 2.8639(18) 154.6 2_755

loop_
_geom_torsion_atom_site_label_1
_geom_torsion_atom_site_label_2
_geom_torsion_atom_site_label_3
_geom_torsion_atom_site_label_4
_geom_torsion
C2 N1 N2 C4 1.01(16)
C2 N1 N2 C22 -178.26(14)
N2 N1 C2 C3 -1.86(17)
N2 N1 C2 C1 176.30(14)
N1 C2 C3 C4 1.98(18)
C1 C2 C3 C4 -175.96(16)
N1 C2 C3 C9 168.44(15)
C1 C2 C3 C9 -9.5(3)
N1 N2 C4 O1 178.35(13)
C22 N2 C4 O1 -2.5(2)
N1 N2 C4 C3 0.22(18)
C22 N2 C4 C3 179.40(15)
C5 O1 C4 N2 119.54(15)
C5 O1 C4 C3 -62.8(2)
C2 C3 C4 N2 -1.28(17)
C9 C3 C4 N2 -169.13(14)
C2 C3 C4 O1 -179.13(15)
C9 C3 C4 O1 13.0(3)
C4 O1 C5 C6 3.7(2)
C4 O1 C5 C16 -174.40(13)
O1 C5 C6 C7 -0.7(3)
C16 C5 C6 C7 177.11(15)
C5 C6 C7 O2 -161.44(17)
C5 C6 C7 C8 77.7(2)
O2 C7 C8 C9 -177.42(12)
C6 C7 C8 C9 -57.54(17)
C4 C3 C9 C10 -147.24(15)
C2 C3 C9 C10 48.6(2)
C4 C3 C9 C8 84.82(18)
C2 C3 C9 C8 -79.3(2)
C7 C8 C9 C3 -41.58(17)
C7 C8 C9 C10 -168.29(12)
C3 C9 C10 C11 43.2(2)
C8 C9 C10 C11 167.55(15)
C3 C9 C10 C15 -138.00(15)
C8 C9 C10 C15 -13.6(2)
C15 C10 C11 C12 2.0(3)
C9 C10 C11 C12 -179.17(16)
C10 C11 C12 C13 -0.1(3)
C11 C12 C13 C14 -1.8(3)
C12 C13 C14 C15 1.9(3)
C13 C14 C15 C10 0.0(3)
C11 C10 C15 C14 -1.9(2)
C9 C10 C15 C14 179.25(15)
C6 C5 C16 C17 23.0(3)
O1 C5 C16 C17 -158.80(15)
C6 C5 C16 C21 -155.35(17)
O1 C5 C16 C21 22.8(2)
C21 C16 C17 C18 0.9(3)
C5 C16 C17 C18 -177.53(18)
C16 C17 C18 C19 -0.6(3)
C17 C18 C19 C20 0.6(3)
C18 C19 C20 C21 -0.9(3)
C19 C20 C21 C16 1.2(3)
C17 C16 C21 C20 -1.2(3)
C5 C16 C21 C20 177.25(17)
C4 N2 C22 C23 -40.9(2)
N1 N2 C22 C23 138.16(16)
C4 N2 C22 C27 140.75(17)
N1 N2 C22 C27 -40.1(2)
C27 C22 C23 C24 -0.8(3)
N2 C22 C23 C24 -179.10(16)
C22 C23 C24 C25 1.6(3)
C23 C24 C25 C26 -0.8(3)
C24 C25 C26 C27 -0.8(3)
C25 C26 C27 C22 1.6(3)
C23 C22 C27 C26 -0.8(3)
N2 C22 C27 C26 177.49(15)
